data_4336508
loop_
_publ_author_name
'Karunesh Keshav'
'Dheeraj Kumar'
'Anil J. Elias'

_publ_contact_author_address
;DEPARTMENT OF CHEMISTRY
INDIAN INSTITUTE OF TECHNOLOGY DELHI
HAUZ KHAS, NEW DELHI 110016
INDIA
;
_publ_contact_author_email elias@chemistry.iitd.ac.in
_publ_contact_author_fax +91-11-26581504
_publ_contact_author_name 'Prof.Anil J. Elias'
_publ_contact_author_phone +91-11-26591504
_publ_section_title
;
 Synthesis, Spectral, and Structural Studies of Porphyrins Having
 Sterically Hindered [\h5-CpCo(\h4-C4Ph4)] Cobalt Sandwich Units at the
 Meso Positions
;
_journal_name_full 'Inorganic Chemistry'
_journal_page_first 12351
_journal_page_last 12366
_journal_paper_doi 10.1021/ic401099c
_journal_volume 52
_journal_year 2013
_chemical_formula_moiety 'C42 H33 Co N2'
_chemical_formula_sum 'C42 H33 Co N2'
_chemical_formula_weight 624.63
_chemical_name_systematic
; 
 ? 
;
_space_group_IT_number 14
_symmetry_cell_setting monoclinic
_symmetry_space_group_name_Hall '-P 2yn'
_symmetry_space_group_name_H-M 'P 1 21/n 1'
_atom_sites_solution_hydrogens geom
_atom_sites_solution_primary direct
_atom_sites_solution_secondary difmap
_audit_creation_method SHELXL-97
_cell_angle_alpha 90.00
_cell_angle_beta 104.216(3)
_cell_angle_gamma 90.00
_cell_formula_units_Z 8
_cell_length_a 11.0312(15)
_cell_length_b 31.737(4)
_cell_length_c 18.458(3)
_cell_measurement_temperature 293(2)
_cell_volume 6264.2(15)
_computing_structure_refinement 'SHELXL-97 (Sheldrick, 1997)'
_computing_structure_solution 'SHELXS-97 (Sheldrick, 1990)'
_diffrn_ambient_temperature 293(2)
_diffrn_measured_fraction_theta_full 1.000
_diffrn_measured_fraction_theta_max 1.000
_diffrn_measurement_device_type 'CCD area detector'
_diffrn_measurement_method 'phi and omega scans'
_diffrn_radiation_monochromator graphite
_diffrn_radiation_source 'fine-focus sealed tube'
_diffrn_radiation_type MoK\a
_diffrn_radiation_wavelength 0.71073
_diffrn_reflns_av_R_equivalents 0.0616
_diffrn_reflns_av_sigmaI/netI 0.0460
_diffrn_reflns_limit_h_max 13
_diffrn_reflns_limit_h_min -13
_diffrn_reflns_limit_k_max 37
_diffrn_reflns_limit_k_min -37
_diffrn_reflns_limit_l_max 21
_diffrn_reflns_limit_l_min -21
_diffrn_reflns_number 59736
_diffrn_reflns_theta_full 25.00
_diffrn_reflns_theta_max 25.00
_diffrn_reflns_theta_min 1.31
_exptl_absorpt_coefficient_mu 0.581
_exptl_absorpt_correction_T_max 0.914
_exptl_absorpt_correction_T_min 0.877
_exptl_absorpt_correction_type multi-scan
_exptl_absorpt_process_details '(SADABS; Bruker, 2000)'
_exptl_crystal_colour yellow
_exptl_crystal_density_diffrn 1.325
_exptl_crystal_description block
_exptl_crystal_F_000 2608.0
_exptl_crystal_size_max 0.225
_exptl_crystal_size_mid 0.189
_exptl_crystal_size_min 0.155
_refine_diff_density_max 0.464
_refine_diff_density_min -0.417
_refine_diff_density_rms 0.069
_refine_ls_extinction_method none
_refine_ls_goodness_of_fit_ref 1.254
_refine_ls_hydrogen_treatment constr
_refine_ls_matrix_type full
_refine_ls_number_parameters 811
_refine_ls_number_reflns 11009
_refine_ls_number_restraints 0
_refine_ls_restrained_S_all 1.254
_refine_ls_R_factor_all 0.0954
_refine_ls_R_factor_gt 0.0818
_refine_ls_shift/su_max 0.003
_refine_ls_shift/su_mean 0.000
_refine_ls_structure_factor_coef Fsqd
_refine_ls_weighting_details 'calc w=1/[\s^2^(Fo^2^)+(0.0585P)^2^+8.3134P] where P=(Fo^2^+2Fc^2^)/3'
_refine_ls_weighting_scheme calc
_refine_ls_wR_factor_gt 0.1669
_refine_ls_wR_factor_ref 0.1735
_reflns_number_gt 9665
_reflns_number_total 11012
_reflns_threshold_expression >2sigma(I)
_cod_data_source_file ic401099c_si_002_1.cif
_cod_data_source_block 1
_cod_original_sg_symbol_Hall -P2yn
_cod_database_code 4336508

loop_
_symmetry_equiv_pos_as_xyz
'x, y, z'
'-x+1/2, y+1/2, -z+1/2'
'-x, -y, -z'
'x-1/2, -y-1/2, z-1/2'

loop_
_atom_site_label
_atom_site_type_symbol
_atom_site_fract_x
_atom_site_fract_y
_atom_site_fract_z
_atom_site_U_iso_or_equiv
_atom_site_adp_type
_atom_site_occupancy
_atom_site_symmetry_multiplicity
_atom_site_calc_flag
_atom_site_refinement_flags
Co1 Co 0.17133(5) 0.104078(17) 0.88441(3) 0.03249(16) Uani 1 1 d .
Co2 Co -0.05558(5) 0.140725(17) 0.50772(3) 0.03390(17) Uani 1 1 d .
N1 N 0.4317(5) 0.22107(17) 0.8164(4) 0.0919(18) Uani 1 1 d .
H1 H 0.4781 0.2011 0.8397 0.110 Uiso 1 1 calc R
N2 N 0.0077(5) 0.23112(16) 0.7836(3) 0.0813(15) Uani 1 1 d .
H2 H 0.0075 0.2248 0.7383 0.098 Uiso 1 1 calc R
N3 N 0.0843(6) 0.28892(18) 0.5481(3) 0.0985(19) Uani 1 1 d .
H3 H 0.0424 0.2799 0.5785 0.118 Uiso 1 1 calc R
N4 N 0.3323(5) 0.17061(15) 0.4961(3) 0.0817(16) Uani 1 1 d .
H4 H 0.3121 0.1616 0.4507 0.098 Uiso 1 1 calc R
C1 C 0.4677(7) 0.2529(2) 0.7713(4) 0.084(2) Uani 1 1 d .
H1A H 0.5456 0.2555 0.7609 0.101 Uiso 1 1 calc R
C2 C 0.3709(7) 0.27776(19) 0.7471(3) 0.0710(17) Uani 1 1 d .
H2A H 0.3690 0.3014 0.7169 0.085 Uiso 1 1 calc R
C3 C 0.2747(4) 0.26324(14) 0.7734(3) 0.0427(11) Uani 1 1 d .
H3A H 0.1958 0.2755 0.7639 0.051 Uiso 1 1 calc R
C4 C 0.3090(4) 0.22846(14) 0.8155(3) 0.0415(11) Uani 1 1 d .
C5 C 0.2287(4) 0.20428(14) 0.8572(2) 0.0399(10) Uani 1 1 d .
H5 H 0.2699 0.2065 0.9106 0.048 Uiso 1 1 calc R
C6 C 0.1029(5) 0.22363(14) 0.8466(3) 0.0441(11) Uani 1 1 d .
C7 C 0.0629(4) 0.23894(13) 0.9053(3) 0.0388(10) Uani 1 1 d .
H7 H 0.1096 0.2385 0.9546 0.047 Uiso 1 1 calc R
C8 C -0.0530(7) 0.25481(17) 0.8828(4) 0.0738(19) Uani 1 1 d .
H8 H -0.0996 0.2662 0.9137 0.089 Uiso 1 1 calc R
C9 C -0.0901(5) 0.25146(17) 0.8086(4) 0.0695(18) Uani 1 1 d .
H9 H -0.1659 0.2607 0.7786 0.083 Uiso 1 1 calc R
C10 C 0.2295(4) 0.15807(14) 0.8368(2) 0.0376(10) Uani 1 1 d .
C11 C 0.1378(4) 0.13540(14) 0.7832(2) 0.0407(11) Uani 1 1 d .
H11 H 0.0568 0.1465 0.7555 0.049 Uiso 1 1 calc R
C12 C 0.1831(5) 0.09419(15) 0.7764(3) 0.0460(12) Uani 1 1 d .
H12 H 0.1398 0.0721 0.7427 0.055 Uiso 1 1 calc R
C13 C 0.3010(5) 0.09078(15) 0.8257(3) 0.0478(12) Uani 1 1 d .
H13 H 0.3549 0.0658 0.8323 0.057 Uiso 1 1 calc R
C14 C 0.3303(4) 0.12967(14) 0.8636(3) 0.0424(11) Uani 1 1 d .
H14 H 0.4076 0.1361 0.9012 0.051 Uiso 1 1 calc R
C15 C 0.1114(4) 0.11424(13) 0.9760(2) 0.0328(9) Uani 1 1 d .
C16 C 0.0163(4) 0.09303(13) 0.9173(2) 0.0342(9) Uani 1 1 d .
C17 C 0.0957(4) 0.05566(13) 0.9258(2) 0.0342(9) Uani 1 1 d .
C18 C 0.1910(4) 0.07687(13) 0.9830(2) 0.0349(10) Uani 1 1 d .
C19 C 0.1213(4) 0.15240(13) 1.0215(2) 0.0350(10) Uani 1 1 d .
C20 C 0.2369(5) 0.17012(15) 1.0535(3) 0.0488(12) Uani 1 1 d .
H20 H 0.3091 0.1576 1.0461 0.059 Uiso 1 1 calc R
C21 C 0.2457(6) 0.20630(18) 1.0963(3) 0.0641(15) Uani 1 1 d .
H21 H 0.3237 0.2180 1.1173 0.077 Uiso 1 1 calc R
C22 C 0.1397(6) 0.22505(18) 1.1080(3) 0.0630(15) Uani 1 1 d .
H22 H 0.1458 0.2495 1.1364 0.076 Uiso 1 1 calc R
C23 C 0.0252(5) 0.20747(17) 1.0777(3) 0.0583(14) Uani 1 1 d .
H23 H -0.0465 0.2199 1.0861 0.070 Uiso 1 1 calc R
C24 C 0.0152(5) 0.17146(15) 1.0347(3) 0.0469(12) Uani 1 1 d .
H24 H -0.0632 0.1598 1.0145 0.056 Uiso 1 1 calc R
C25 C -0.1138(4) 0.10211(14) 0.8761(2) 0.0373(10) Uani 1 1 d .
C26 C -0.1485(4) 0.14125(15) 0.8450(3) 0.0470(12) Uani 1 1 d .
H26 H -0.0892 0.1626 0.8500 0.056 Uiso 1 1 calc R
C27 C -0.2706(5) 0.14894(17) 0.8064(3) 0.0563(14) Uani 1 1 d .
H27 H -0.2920 0.1752 0.7847 0.068 Uiso 1 1 calc R
C28 C -0.3609(5) 0.11824(18) 0.7998(3) 0.0606(15) Uani 1 1 d .
H28 H -0.4433 0.1237 0.7746 0.073 Uiso 1 1 calc R
C29 C -0.3275(5) 0.07947(19) 0.8310(3) 0.0602(14) Uani 1 1 d .
H29 H -0.3876 0.0585 0.8266 0.072 Uiso 1 1 calc R
C30 C -0.2047(4) 0.07119(15) 0.8690(3) 0.0456(11) Uani 1 1 d .
H30 H -0.1834 0.0447 0.8898 0.055 Uiso 1 1 calc R
C31 C 0.0811(4) 0.01208(13) 0.8973(2) 0.0363(10) Uani 1 1 d .
C32 C 0.0130(5) 0.00195(16) 0.8262(3) 0.0502(12) Uani 1 1 d .
H32 H -0.0229 0.0233 0.7935 0.060 Uiso 1 1 calc R
C33 C -0.0028(5) -0.03963(18) 0.8029(3) 0.0609(15) Uani 1 1 d .
H33 H -0.0495 -0.0459 0.7549 0.073 Uiso 1 1 calc R
C34 C 0.0497(6) -0.07155(17) 0.8499(3) 0.0641(15) Uani 1 1 d .
H34 H 0.0388 -0.0994 0.8341 0.077 Uiso 1 1 calc R
C35 C 0.1180(6) -0.06226(16) 0.9199(3) 0.0658(16) Uani 1 1 d .
H35 H 0.1540 -0.0839 0.9520 0.079 Uiso 1 1 calc R
C36 C 0.1345(5) -0.02083(15) 0.9439(3) 0.0514(13) Uani 1 1 d .
H36 H 0.1821 -0.0150 0.9918 0.062 Uiso 1 1 calc R
C37 C 0.3024(4) 0.06254(13) 1.0394(2) 0.0389(10) Uani 1 1 d .
C38 C 0.2956(6) 0.05722(19) 1.1118(3) 0.0677(16) Uani 1 1 d .
H38 H 0.2211 0.0630 1.1249 0.081 Uiso 1 1 calc R
C39 C 0.3981(8) 0.0433(2) 1.1656(3) 0.090(2) Uani 1 1 d .
H39 H 0.3917 0.0401 1.2146 0.108 Uiso 1 1 calc R
C40 C 0.5073(7) 0.0343(2) 1.1484(4) 0.081(2) Uani 1 1 d .
H40 H 0.5758 0.0248 1.1849 0.097 Uiso 1 1 calc R
C41 C 0.5152(6) 0.0393(2) 1.0764(4) 0.088(2) Uani 1 1 d .
H41 H 0.5895 0.0331 1.0633 0.106 Uiso 1 1 calc R
C42 C 0.4132(5) 0.0536(2) 1.0227(3) 0.0680(16) Uani 1 1 d .
H42 H 0.4204 0.0572 0.9739 0.082 Uiso 1 1 calc R
C43 C 0.1062(6) 0.33210(16) 0.5338(3) 0.0638(15) Uani 1 1 d .
H43 H 0.0787 0.3556 0.5554 0.077 Uiso 1 1 calc R
C44 C 0.1733(5) 0.33197(16) 0.4838(3) 0.0538(13) Uani 1 1 d .
H44 H 0.2016 0.3558 0.4635 0.065 Uiso 1 1 calc R
C45 C 0.1946(4) 0.29152(12) 0.4666(2) 0.0345(10) Uani 1 1 d .
H45 H 0.2401 0.2835 0.4326 0.041 Uiso 1 1 calc R
C46 C 0.1408(4) 0.26454(14) 0.5056(3) 0.0428(11) Uani 1 1 d .
C47 C 0.1404(4) 0.21711(14) 0.4963(2) 0.0423(11) Uani 1 1 d .
H47 H 0.1215 0.2115 0.4425 0.051 Uiso 1 1 calc R
C48 C 0.2662(4) 0.19772(14) 0.5300(3) 0.0431(11) Uani 1 1 d .
C49 C 0.3307(4) 0.20325(14) 0.6014(3) 0.0413(11) Uani 1 1 d .
H49 H 0.3052 0.2202 0.6361 0.050 Uiso 1 1 calc R
C50 C 0.4363(7) 0.1811(2) 0.6153(5) 0.086(2) Uani 1 1 d .
H50 H 0.4954 0.1801 0.6609 0.103 Uiso 1 1 calc R
C51 C 0.4439(6) 0.1605(2) 0.5539(5) 0.084(2) Uani 1 1 d .
H51 H 0.5087 0.1429 0.5489 0.101 Uiso 1 1 calc R
C52 C 0.0340(4) 0.19893(13) 0.5245(2) 0.0385(10) Uani 1 1 d .
C53 C 0.0406(5) 0.17911(14) 0.5940(2) 0.0446(11) Uani 1 1 d .
H53 H 0.1174 0.1716 0.6312 0.054 Uiso 1 1 calc R
C54 C -0.0832(5) 0.17166(15) 0.6003(3) 0.0505(12) Uani 1 1 d .
H54 H -0.1069 0.1586 0.6429 0.061 Uiso 1 1 calc R
C55 C -0.1661(5) 0.18698(15) 0.5351(3) 0.0505(12) Uani 1 1 d .
H55 H -0.2577 0.1866 0.5245 0.061 Uiso 1 1 calc R
C56 C -0.0942(5) 0.20379(14) 0.4883(3) 0.0463(12) Uani 1 1 d .
H56 H -0.1274 0.2168 0.4393 0.056 Uiso 1 1 calc R
C57 C 0.0041(4) 0.08133(13) 0.5095(2) 0.0360(10) Uani 1 1 d .
C58 C -0.1314(4) 0.08341(13) 0.4972(2) 0.0378(10) Uani 1 1 d .
C59 C -0.1388(4) 0.10403(13) 0.4241(2) 0.0360(10) Uani 1 1 d .
C60 C -0.0025(4) 0.10117(13) 0.4374(2) 0.0344(9) Uani 1 1 d .
C61 C 0.1069(4) 0.06126(13) 0.5652(2) 0.0373(10) Uani 1 1 d .
C62 C 0.0923(5) 0.02131(15) 0.5930(3) 0.0509(12) Uani 1 1 d .
H62 H 0.0160 0.0075 0.5780 0.061 Uiso 1 1 calc R
C63 C 0.1918(6) 0.00207(17) 0.6432(3) 0.0613(15) Uani 1 1 d .
H63 H 0.1816 -0.0244 0.6625 0.074 Uiso 1 1 calc R
C64 C 0.3045(6) 0.02220(19) 0.6639(3) 0.0631(15) Uani 1 1 d .
H64 H 0.3712 0.0091 0.6969 0.076 Uiso 1 1 calc R
C65 C 0.3203(5) 0.06112(18) 0.6370(3) 0.0554(13) Uani 1 1 d .
H65 H 0.3975 0.0745 0.6515 0.067 Uiso 1 1 calc R
C66 C 0.2225(4) 0.08064(16) 0.5884(3) 0.0454(11) Uani 1 1 d .
H66 H 0.2339 0.1074 0.5707 0.055 Uiso 1 1 calc R
C67 C -0.2187(4) 0.06817(14) 0.5390(3) 0.0411(11) Uani 1 1 d .
C68 C -0.1795(5) 0.06173(18) 0.6148(3) 0.0619(15) Uani 1 1 d .
H68 H -0.0975 0.0684 0.6392 0.074 Uiso 1 1 calc R
C69 C -0.2583(7) 0.0456(2) 0.6556(4) 0.088(2) Uani 1 1 d .
H69 H -0.2289 0.0408 0.7066 0.106 Uiso 1 1 calc R
C70 C -0.3787(7) 0.0370(2) 0.6207(5) 0.089(2) Uani 1 1 d .
H70 H -0.4327 0.0265 0.6479 0.107 Uiso 1 1 calc R
C71 C -0.4210(6) 0.0437(2) 0.5457(5) 0.082(2) Uani 1 1 d .
H71 H -0.5040 0.0380 0.5223 0.098 Uiso 1 1 calc R
C72 C -0.3414(5) 0.05890(17) 0.5039(3) 0.0595(14) Uani 1 1 d .
H72 H -0.3706 0.0628 0.4527 0.071 Uiso 1 1 calc R
C73 C -0.2389(4) 0.11689(13) 0.3598(3) 0.0405(11) Uani 1 1 d .
C74 C -0.3471(5) 0.13750(16) 0.3675(3) 0.0545(13) Uani 1 1 d .
H74 H -0.3584 0.1429 0.4149 0.065 Uiso 1 1 calc R
C75 C -0.4368(5) 0.14981(17) 0.3055(4) 0.0672(17) Uani 1 1 d .
H75 H -0.5081 0.1635 0.3115 0.081 Uiso 1 1 calc R
C76 C -0.4227(6) 0.14220(19) 0.2352(4) 0.0722(18) Uani 1 1 d .
H76 H -0.4839 0.1507 0.1935 0.087 Uiso 1 1 calc R
C77 C -0.3178(6) 0.12191(19) 0.2267(3) 0.0651(15) Uani 1 1 d .
H77 H -0.3081 0.1165 0.1789 0.078 Uiso 1 1 calc R
C78 C -0.2265(5) 0.10940(15) 0.2880(3) 0.0458(11) Uani 1 1 d .
H78 H -0.1555 0.0958 0.2811 0.055 Uiso 1 1 calc R
C79 C 0.0865(4) 0.10654(14) 0.3912(2) 0.0370(10) Uani 1 1 d .
C80 C 0.0728(5) 0.13895(15) 0.3387(2) 0.0456(11) Uani 1 1 d .
H80 H 0.0081 0.1583 0.3345 0.055 Uiso 1 1 calc R
C81 C 0.1540(5) 0.14261(18) 0.2929(3) 0.0575(14) Uani 1 1 d .
H81 H 0.1431 0.1642 0.2578 0.069 Uiso 1 1 calc R
C82 C 0.2502(5) 0.1147(2) 0.2987(3) 0.0629(15) Uani 1 1 d .
H82 H 0.3046 0.1174 0.2677 0.075 Uiso 1 1 calc R
C83 C 0.2666(5) 0.08276(19) 0.3505(3) 0.0617(15) Uani 1 1 d .
H83 H 0.3327 0.0640 0.3548 0.074 Uiso 1 1 calc R
C84 C 0.1842(4) 0.07857(16) 0.3964(3) 0.0462(11) Uani 1 1 d .
H84 H 0.1951 0.0567 0.4310 0.055 Uiso 1 1 calc R

loop_
_atom_site_aniso_label
_atom_site_aniso_U_11
_atom_site_aniso_U_22
_atom_site_aniso_U_33
_atom_site_aniso_U_23
_atom_site_aniso_U_13
_atom_site_aniso_U_12
Co1 0.0352(3) 0.0316(3) 0.0307(3) -0.0016(2) 0.0080(2) 0.0030(2)
Co2 0.0361(3) 0.0304(3) 0.0336(3) -0.0013(2) 0.0057(2) -0.0030(2)
N1 0.075(4) 0.069(4) 0.134(5) 0.000(3) 0.031(4) -0.005(3)
N2 0.085(4) 0.063(3) 0.096(4) 0.001(3) 0.022(3) 0.002(3)
N3 0.139(6) 0.074(4) 0.097(4) -0.002(3) 0.055(4) -0.023(4)
N4 0.098(4) 0.056(3) 0.105(4) -0.002(3) 0.050(4) -0.018(3)
C1 0.090(5) 0.059(4) 0.121(6) -0.022(4) 0.063(5) -0.034(4)
C2 0.109(5) 0.050(3) 0.062(4) -0.001(3) 0.037(4) -0.016(4)
C3 0.047(3) 0.036(3) 0.046(3) 0.007(2) 0.013(2) -0.002(2)
C4 0.043(3) 0.035(3) 0.048(3) -0.008(2) 0.014(2) -0.005(2)
C5 0.046(3) 0.041(3) 0.031(2) 0.0003(19) 0.005(2) 0.001(2)
C6 0.049(3) 0.032(2) 0.049(3) 0.001(2) 0.008(2) 0.000(2)
C7 0.054(3) 0.029(2) 0.040(3) -0.0007(19) 0.025(2) 0.007(2)
C8 0.097(5) 0.041(3) 0.104(5) 0.001(3) 0.064(4) 0.007(3)
C9 0.048(3) 0.043(3) 0.121(6) 0.012(3) 0.027(4) 0.009(3)
C10 0.046(3) 0.036(2) 0.034(2) 0.0032(19) 0.015(2) 0.000(2)
C11 0.048(3) 0.044(3) 0.029(2) 0.0025(19) 0.009(2) 0.002(2)
C12 0.064(3) 0.042(3) 0.038(3) -0.008(2) 0.024(2) -0.003(2)
C13 0.055(3) 0.046(3) 0.050(3) 0.000(2) 0.028(3) 0.011(2)
C14 0.038(3) 0.044(3) 0.048(3) 0.003(2) 0.016(2) 0.002(2)
C15 0.036(2) 0.032(2) 0.032(2) -0.0007(17) 0.0102(18) 0.0020(18)
C16 0.035(2) 0.037(2) 0.031(2) 0.0016(18) 0.0078(18) 0.0013(18)
C17 0.038(2) 0.033(2) 0.031(2) 0.0001(18) 0.0069(19) -0.0014(18)
C18 0.040(2) 0.032(2) 0.031(2) -0.0003(18) 0.0058(19) 0.0021(19)
C19 0.042(3) 0.033(2) 0.029(2) -0.0006(18) 0.0080(19) 0.0029(19)
C20 0.048(3) 0.049(3) 0.048(3) -0.011(2) 0.008(2) 0.005(2)
C21 0.065(4) 0.066(4) 0.057(3) -0.024(3) 0.007(3) -0.010(3)
C22 0.082(4) 0.055(3) 0.052(3) -0.021(3) 0.017(3) 0.006(3)
C23 0.067(4) 0.062(3) 0.050(3) -0.012(3) 0.021(3) 0.019(3)
C24 0.045(3) 0.054(3) 0.043(3) -0.004(2) 0.014(2) 0.003(2)
C25 0.037(2) 0.042(3) 0.034(2) -0.0021(19) 0.0094(19) 0.006(2)
C26 0.040(3) 0.048(3) 0.052(3) 0.002(2) 0.009(2) 0.003(2)
C27 0.050(3) 0.054(3) 0.059(3) 0.006(3) 0.003(3) 0.015(3)
C28 0.040(3) 0.068(4) 0.066(4) -0.001(3) -0.004(3) 0.012(3)
C29 0.036(3) 0.069(4) 0.073(4) -0.013(3) 0.008(3) -0.005(3)
C30 0.047(3) 0.045(3) 0.046(3) 0.001(2) 0.014(2) 0.001(2)
C31 0.037(2) 0.034(2) 0.039(2) -0.0039(19) 0.012(2) 0.0012(19)
C32 0.051(3) 0.049(3) 0.045(3) -0.005(2) 0.003(2) 0.000(2)
C33 0.068(4) 0.059(4) 0.052(3) -0.020(3) 0.008(3) -0.012(3)
C34 0.079(4) 0.042(3) 0.075(4) -0.022(3) 0.025(3) -0.007(3)
C35 0.088(4) 0.036(3) 0.072(4) 0.003(3) 0.016(3) 0.002(3)
C36 0.067(3) 0.037(3) 0.046(3) 0.000(2) 0.006(2) -0.002(2)
C37 0.046(3) 0.028(2) 0.038(2) -0.0040(19) 0.003(2) 0.0011(19)
C38 0.078(4) 0.080(4) 0.042(3) 0.006(3) 0.009(3) 0.027(3)
C39 0.117(6) 0.099(5) 0.042(3) 0.007(3) -0.004(4) 0.037(5)
C40 0.083(5) 0.067(4) 0.067(4) 0.004(3) -0.031(4) 0.017(4)
C41 0.051(4) 0.104(6) 0.098(6) 0.016(4) -0.003(4) 0.021(4)
C42 0.053(3) 0.090(4) 0.058(3) 0.014(3) 0.007(3) 0.019(3)
C43 0.091(4) 0.033(3) 0.065(4) -0.006(2) 0.015(3) -0.005(3)
C44 0.060(3) 0.043(3) 0.054(3) 0.008(2) 0.005(3) -0.012(2)
C45 0.041(2) 0.022(2) 0.044(2) 0.0021(18) 0.018(2) -0.0048(18)
C46 0.049(3) 0.035(2) 0.040(3) -0.005(2) 0.002(2) -0.006(2)
C47 0.052(3) 0.037(2) 0.034(2) -0.0003(19) 0.004(2) -0.006(2)
C48 0.046(3) 0.031(2) 0.055(3) -0.001(2) 0.017(2) -0.009(2)
C49 0.039(3) 0.038(3) 0.040(3) 0.002(2) -0.004(2) -0.002(2)
C50 0.073(5) 0.066(4) 0.107(6) 0.016(4) 0.000(4) -0.023(4)
C51 0.045(4) 0.055(4) 0.152(7) 0.033(4) 0.024(4) 0.008(3)
C52 0.047(3) 0.024(2) 0.043(3) -0.0031(18) 0.007(2) -0.0080(19)
C53 0.050(3) 0.044(3) 0.036(2) -0.009(2) 0.004(2) -0.012(2)
C54 0.059(3) 0.048(3) 0.050(3) -0.013(2) 0.022(3) -0.007(2)
C55 0.043(3) 0.042(3) 0.065(3) -0.016(2) 0.011(3) 0.003(2)
C56 0.052(3) 0.029(2) 0.055(3) -0.001(2) 0.008(2) 0.002(2)
C57 0.040(2) 0.029(2) 0.038(2) -0.0018(18) 0.008(2) -0.0037(19)
C58 0.044(3) 0.031(2) 0.038(2) -0.0042(19) 0.010(2) -0.0065(19)
C59 0.036(2) 0.034(2) 0.038(2) -0.0079(19) 0.0074(19) -0.0071(19)
C60 0.038(2) 0.030(2) 0.035(2) 0.0029(18) 0.0081(19) 0.0001(18)
C61 0.046(3) 0.033(2) 0.034(2) 0.0024(18) 0.012(2) 0.005(2)
C62 0.069(3) 0.037(3) 0.050(3) 0.001(2) 0.021(3) 0.001(2)
C63 0.095(5) 0.039(3) 0.052(3) 0.016(2) 0.023(3) 0.021(3)
C64 0.066(4) 0.071(4) 0.050(3) 0.010(3) 0.011(3) 0.030(3)
C65 0.049(3) 0.067(4) 0.049(3) 0.005(3) 0.010(2) 0.010(3)
C66 0.046(3) 0.048(3) 0.042(3) 0.005(2) 0.011(2) 0.004(2)
C67 0.046(3) 0.033(2) 0.048(3) 0.001(2) 0.019(2) -0.001(2)
C68 0.058(3) 0.077(4) 0.057(3) 0.014(3) 0.025(3) 0.010(3)
C69 0.077(5) 0.126(6) 0.076(4) 0.046(4) 0.045(4) 0.033(4)
C70 0.081(5) 0.087(5) 0.120(6) 0.040(4) 0.067(5) 0.022(4)
C71 0.052(4) 0.070(4) 0.133(7) 0.003(4) 0.042(4) -0.011(3)
C72 0.054(3) 0.057(3) 0.071(4) -0.004(3) 0.021(3) -0.013(3)
C73 0.038(3) 0.032(2) 0.045(3) -0.004(2) -0.002(2) -0.0045(19)
C74 0.047(3) 0.052(3) 0.060(3) -0.015(3) 0.004(3) 0.003(2)
C75 0.039(3) 0.053(3) 0.098(5) -0.007(3) -0.007(3) 0.009(2)
C76 0.062(4) 0.064(4) 0.069(4) 0.008(3) -0.025(3) 0.001(3)
C77 0.071(4) 0.067(4) 0.047(3) 0.006(3) -0.006(3) -0.005(3)
C78 0.046(3) 0.045(3) 0.043(3) 0.000(2) 0.004(2) -0.003(2)
C79 0.039(2) 0.038(2) 0.032(2) -0.0077(19) 0.0052(19) -0.004(2)
C80 0.054(3) 0.047(3) 0.037(3) -0.002(2) 0.014(2) -0.008(2)
C81 0.069(4) 0.061(3) 0.045(3) 0.002(2) 0.020(3) -0.024(3)
C82 0.058(4) 0.083(4) 0.057(3) -0.012(3) 0.030(3) -0.017(3)
C83 0.048(3) 0.077(4) 0.064(4) -0.019(3) 0.020(3) 0.001(3)
C84 0.043(3) 0.052(3) 0.042(3) 0.000(2) 0.008(2) 0.000(2)

loop_
_atom_type_symbol
_atom_type_description
_atom_type_scat_dispersion_real
_atom_type_scat_dispersion_imag
_atom_type_scat_source
C C 0.0033 0.0016 'International Tables Vol C Tables 4.2.6.8 and 6.1.1.4'
H H 0.0000 0.0000 'International Tables Vol C Tables 4.2.6.8 and 6.1.1.4'
N N 0.0061 0.0033 'International Tables Vol C Tables 4.2.6.8 and 6.1.1.4'
Co Co 0.3494 0.9721 'International Tables Vol C Tables 4.2.6.8 and 6.1.1.4'

loop_
_geom_angle_atom_site_label_1
_geom_angle_atom_site_label_2
_geom_angle_atom_site_label_3
_geom_angle
C18 Co1 C16 63.16(17)
C18 Co1 C15 43.29(17)
C16 Co1 C15 43.57(17)
C18 Co1 C17 43.14(17)
C16 Co1 C17 43.15(17)
C15 Co1 C17 62.59(17)
C18 Co1 C13 117.79(19)
C16 Co1 C13 153.74(19)
C15 Co1 C13 155.38(19)
C17 Co1 C13 117.36(19)
C18 Co1 C14 116.09(18)
C16 Co1 C14 165.63(18)
C15 Co1 C14 124.98(18)
C17 Co1 C14 146.72(18)
C13 Co1 C14 40.50(19)
C18 Co1 C12 143.89(18)
C16 Co1 C12 122.37(19)
C15 Co1 C12 164.65(19)
C17 Co1 C12 112.80(18)
C13 Co1 C12 39.88(19)
C14 Co1 C12 67.55(19)
C18 Co1 C11 175.02(18)
C16 Co1 C11 112.69(18)
C15 Co1 C11 131.90(17)
C17 Co1 C11 136.05(18)
C13 Co1 C11 67.17(19)
C14 Co1 C11 67.16(19)
C12 Co1 C11 40.18(18)
C18 Co1 C10 140.09(17)
C16 Co1 C10 130.47(17)
C15 Co1 C10 115.10(17)
C17 Co1 C10 173.19(17)
C13 Co1 C10 67.63(18)
C14 Co1 C10 40.07(17)
C12 Co1 C10 67.60(18)
C11 Co1 C10 39.97(17)
C59 Co2 C58 43.97(17)
C59 Co2 C57 62.81(18)
C58 Co2 C57 42.88(18)
C59 Co2 C60 43.36(17)
C58 Co2 C60 62.92(17)
C57 Co2 C60 42.91(17)
C59 Co2 C55 115.18(19)
C58 Co2 C55 114.66(19)
C57 Co2 C55 152.5(2)
C60 Co2 C55 154.02(19)
C59 Co2 C54 142.83(19)
C58 Co2 C54 111.88(19)
C57 Co2 C54 123.6(2)
C60 Co2 C54 165.50(19)
C55 Co2 C54 40.1(2)
C59 Co2 C56 113.68(19)
C58 Co2 C56 143.80(19)
C57 Co2 C56 167.16(19)
C60 Co2 C56 125.45(18)
C55 Co2 C56 40.23(19)
C54 Co2 C56 67.3(2)
C59 Co2 C53 177.03(18)
C58 Co2 C53 137.17(18)
C57 Co2 C53 115.90(19)
C60 Co2 C53 133.78(19)
C55 Co2 C53 67.3(2)
C54 Co2 C53 40.14(19)
C56 Co2 C53 66.94(19)
C59 Co2 C52 138.89(18)
C58 Co2 C52 175.97(18)
C57 Co2 C52 133.90(18)
C60 Co2 C52 116.80(17)
C55 Co2 C52 67.51(19)
C54 Co2 C52 67.35(19)
C56 Co2 C52 39.99(18)
C53 Co2 C52 39.77(17)
C4 N1 C1 106.7(6)
C4 N1 H1 126.6
C1 N1 H1 126.6
C6 N2 C9 106.5(5)
C6 N2 H2 126.7
C9 N2 H2 126.7
C46 N3 C43 108.5(5)
C46 N3 H3 125.7
C43 N3 H3 125.7
C48 N4 C51 104.6(6)
C48 N4 H4 127.7
C51 N4 H4 127.7
C2 C1 N1 107.8(6)
C2 C1 H1A 126.1
N1 C1 H1A 126.1
C1 C2 C3 108.4(5)
C1 C2 H2A 125.8
C3 C2 H2A 125.8
C4 C3 C2 110.6(5)
C4 C3 H3A 124.7
C2 C3 H3A 124.7
C3 C4 N1 106.5(4)
C3 C4 C5 126.1(4)
N1 C4 C5 127.3(5)
C6 C5 C10 115.4(4)
C6 C5 C4 111.5(4)
C10 C5 C4 108.9(4)
C6 C5 H5 106.8
C10 C5 H5 106.8
C4 C5 H5 106.8
C7 C6 N2 106.3(5)
C7 C6 C5 121.3(4)
N2 C6 C5 132.4(5)
C8 C7 C6 111.1(5)
C8 C7 H7 124.4
C6 C7 H7 124.4
C9 C8 C7 108.4(5)
C9 C8 H8 125.8
C7 C8 H8 125.8
C8 C9 N2 107.6(6)
C8 C9 H9 126.2
N2 C9 H9 126.2
C14 C10 C11 106.4(4)
C14 C10 C5 125.3(4)
C11 C10 C5 128.0(4)
C14 C10 Co1 68.3(2)
C11 C10 Co1 68.9(2)
C5 C10 Co1 131.7(3)
C12 C11 C10 108.8(4)
C12 C11 Co1 69.3(3)
C10 C11 Co1 71.1(2)
C12 C11 H11 125.6
C10 C11 H11 125.6
Co1 C11 H11 125.6
C13 C12 C11 107.8(4)
C13 C12 Co1 69.5(3)
C11 C12 Co1 70.5(2)
C13 C12 H12 126.1
C11 C12 H12 126.1
Co1 C12 H12 126.1
C12 C13 C14 108.5(4)
C12 C13 Co1 70.6(3)
C14 C13 Co1 70.2(3)
C12 C13 H13 125.7
C14 C13 H13 125.7
Co1 C13 H13 125.7
C13 C14 C10 108.4(4)
C13 C14 Co1 69.3(3)
C10 C14 Co1 71.7(3)
C13 C14 H14 125.8
C10 C14 H14 125.8
Co1 C14 H14 125.8
C18 C15 C19 131.5(4)
C18 C15 C16 89.9(3)
C19 C15 C16 137.7(4)
C18 C15 Co1 68.0(2)
C19 C15 Co1 129.0(3)
C16 C15 Co1 68.0(2)
C17 C16 C15 89.5(3)
C17 C16 C25 134.0(4)
C15 C16 C25 135.7(4)
C17 C16 Co1 68.7(2)
C15 C16 Co1 68.4(2)
C25 C16 Co1 127.6(3)
C18 C17 C16 90.6(3)
C18 C17 C31 133.5(4)
C16 C17 C31 135.5(4)
C18 C17 Co1 68.0(2)
C16 C17 Co1 68.2(2)
C31 C17 Co1 127.4(3)
C17 C18 C15 90.0(3)
C17 C18 C37 134.1(4)
C15 C18 C37 133.7(4)
C17 C18 Co1 68.8(2)
C15 C18 Co1 68.7(2)
C37 C18 Co1 131.9(3)
C20 C19 C24 118.3(4)
C20 C19 C15 120.8(4)
C24 C19 C15 120.9(4)
C21 C20 C19 120.5(5)
C21 C20 H20 119.8
C19 C20 H20 119.8
C22 C21 C20 120.4(5)
C22 C21 H21 119.8
C20 C21 H21 119.8
C23 C22 C21 119.6(5)
C23 C22 H22 120.2
C21 C22 H22 120.2
C22 C23 C24 120.6(5)
C22 C23 H23 119.7
C24 C23 H23 119.7
C23 C24 C19 120.6(5)
C23 C24 H24 119.7
C19 C24 H24 119.7
C26 C25 C30 118.5(4)
C26 C25 C16 121.6(4)
C30 C25 C16 120.0(4)
C27 C26 C25 120.5(5)
C27 C26 H26 119.7
C25 C26 H26 119.7
C28 C27 C26 120.9(5)
C28 C27 H27 119.6
C26 C27 H27 119.6
C29 C28 C27 118.9(5)
C29 C28 H28 120.5
C27 C28 H28 120.5
C28 C29 C30 120.7(5)
C28 C29 H29 119.6
C30 C29 H29 119.6
C25 C30 C29 120.5(5)
C25 C30 H30 119.8
C29 C30 H30 119.8
C32 C31 C36 117.5(4)
C32 C31 C17 123.0(4)
C36 C31 C17 119.5(4)
C31 C32 C33 121.0(5)
C31 C32 H32 119.5
C33 C32 H32 119.5
C34 C33 C32 120.5(5)
C34 C33 H33 119.8
C32 C33 H33 119.8
C35 C34 C33 119.5(5)
C35 C34 H34 120.2
C33 C34 H34 120.2
C34 C35 C36 120.6(5)
C34 C35 H35 119.7
C36 C35 H35 119.7
C35 C36 C31 120.9(5)
C35 C36 H36 119.5
C31 C36 H36 119.5
C42 C37 C38 117.6(5)
C42 C37 C18 123.0(4)
C38 C37 C18 119.4(4)
C37 C38 C39 120.7(6)
C37 C38 H38 119.6
C39 C38 H38 119.6
C40 C39 C38 121.2(6)
C40 C39 H39 119.4
C38 C39 H39 119.4
C39 C40 C41 118.6(6)
C39 C40 H40 120.7
C41 C40 H40 120.7
C40 C41 C42 120.2(6)
C40 C41 H41 119.9
C42 C41 H41 119.9
C37 C42 C41 121.7(6)
C37 C42 H42 119.2
C41 C42 H42 119.2
C44 C43 N3 106.0(5)
C44 C43 H43 127.0
N3 C43 H43 127.0
C43 C44 C45 109.0(5)
C43 C44 H44 125.5
C45 C44 H44 125.5
C46 C45 C44 110.6(4)
C46 C45 H45 124.7
C44 C45 H45 124.7
C45 C46 N3 105.8(4)
C45 C46 C47 124.1(4)
N3 C46 C47 130.0(5)
C48 C47 C52 114.7(4)
C48 C47 C46 112.5(4)
C52 C47 C46 108.7(4)
C48 C47 H47 106.8
C52 C47 H47 106.8
C46 C47 H47 106.8
C49 C48 N4 108.4(5)
C49 C48 C47 124.2(4)
N4 C48 C47 127.3(5)
C50 C49 C48 110.3(6)
C50 C49 H49 124.9
C48 C49 H49 124.9
C51 C50 C49 109.3(6)
C51 C50 H50 125.3
C49 C50 H50 125.3
C50 C51 N4 107.4(6)
C50 C51 H51 126.3
N4 C51 H51 126.3
C53 C52 C56 107.4(4)
C53 C52 C47 127.6(4)
C56 C52 C47 124.6(4)
C53 C52 Co2 70.0(2)
C56 C52 Co2 69.1(2)
C47 C52 Co2 132.0(3)
C52 C53 C54 108.1(4)
C52 C53 Co2 70.3(2)
C54 C53 Co2 69.1(3)
C52 C53 H53 125.9
C54 C53 H53 125.9
Co2 C53 H53 125.9
C55 C54 C53 108.1(5)
C55 C54 Co2 69.7(3)
C53 C54 Co2 70.7(3)
C55 C54 H54 126.0
C53 C54 H54 126.0
Co2 C54 H54 126.0
C54 C55 C56 107.9(4)
C54 C55 Co2 70.2(3)
C56 C55 Co2 70.3(3)
C54 C55 H55 126.0
C56 C55 H55 126.0
Co2 C55 H55 126.0
C55 C56 C52 108.5(4)
C55 C56 Co2 69.5(3)
C52 C56 Co2 70.9(2)
C55 C56 H56 125.8
C52 C56 H56 125.8
Co2 C56 H56 125.8
C58 C57 C60 91.0(3)
C58 C57 C61 135.4(4)
C60 C57 C61 132.9(4)
C58 C57 Co2 68.5(2)
C60 C57 Co2 68.5(2)
C61 C57 Co2 127.9(3)
C67 C58 C57 133.5(4)
C67 C58 C59 137.0(4)
C57 C58 C59 89.3(3)
C67 C58 Co2 124.6(3)
C57 C58 Co2 68.7(2)
C59 C58 Co2 67.3(2)
C60 C59 C73 133.6(4)
C60 C59 C58 89.7(3)
C73 C59 C58 136.2(4)
C60 C59 Co2 69.2(2)
C73 C59 Co2 125.6(3)
C58 C59 Co2 68.7(2)
C57 C60 C79 133.9(4)
C57 C60 C59 89.9(3)
C79 C60 C59 134.8(4)
C57 C60 Co2 68.5(2)
C79 C60 Co2 130.8(3)
C59 C60 Co2 67.5(2)
C66 C61 C62 118.1(4)
C66 C61 C57 121.0(4)
C62 C61 C57 120.8(4)
C63 C62 C61 120.1(5)
C63 C62 H62 119.9
C61 C62 H62 119.9
C64 C63 C62 119.7(5)
C64 C63 H63 120.1
C62 C63 H63 120.1
C65 C64 C63 120.8(5)
C65 C64 H64 119.6
C63 C64 H64 119.6
C64 C65 C66 119.9(5)
C64 C65 H65 120.0
C66 C65 H65 120.0
C65 C66 C61 121.3(5)
C65 C66 H66 119.4
C61 C66 H66 119.4
C68 C67 C72 118.2(5)
C68 C67 C58 120.3(4)
C72 C67 C58 121.5(4)
C67 C68 C69 121.9(6)
C67 C68 H68 119.1
C69 C68 H68 119.1
C70 C69 C68 119.3(6)
C70 C69 H69 120.3
C68 C69 H69 120.3
C69 C70 C71 120.2(6)
C69 C70 H70 119.9
C71 C70 H70 119.9
C70 C71 C72 120.8(6)
C70 C71 H71 119.6
C72 C71 H71 119.6
C67 C72 C71 119.6(6)
C67 C72 H72 120.2
C71 C72 H72 120.2
C78 C73 C74 117.6(4)
C78 C73 C59 119.7(4)
C74 C73 C59 122.7(4)
C75 C74 C73 120.5(5)
C75 C74 H74 119.8
C73 C74 H74 119.8
C76 C75 C74 121.0(5)
C76 C75 H75 119.5
C74 C75 H75 119.5
C75 C76 C77 119.3(5)
C75 C76 H76 120.4
C77 C76 H76 120.4
C76 C77 C78 120.8(6)
C76 C77 H77 119.6
C78 C77 H77 119.6
C77 C78 C73 120.8(5)
C77 C78 H78 119.6
C73 C78 H78 119.6
C84 C79 C80 118.2(4)
C84 C79 C60 120.6(4)
C80 C79 C60 121.2(4)
C81 C80 C79 120.8(5)
C81 C80 H80 119.6
C79 C80 H80 119.6
C82 C81 C80 120.4(5)
C82 C81 H81 119.8
C80 C81 H81 119.8
C81 C82 C83 120.0(5)
C81 C82 H82 120.0
C83 C82 H82 120.0
C82 C83 C84 119.9(5)
C82 C83 H83 120.0
C84 C83 H83 120.0
C79 C84 C83 120.7(5)
C79 C84 H84 119.7
C83 C84 H84 119.7

loop_
_geom_bond_atom_site_label_1
_geom_bond_atom_site_label_2
_geom_bond_distance
Co1 C18 1.977(4)
Co1 C16 1.982(4)
Co1 C15 1.987(4)
Co1 C17 1.988(4)
Co1 C13 2.040(4)
Co1 C14 2.053(5)
Co1 C12 2.054(4)
Co1 C11 2.068(4)
Co1 C10 2.097(4)
Co2 C59 1.971(4)
Co2 C58 1.991(4)
Co2 C57 1.994(4)
Co2 C60 1.994(4)
Co2 C55 2.050(5)
Co2 C54 2.057(5)
Co2 C56 2.059(4)
Co2 C53 2.078(4)
Co2 C52 2.082(4)
N1 C4 1.370(7)
N1 C1 1.424(8)
N1 H1 0.8600
N2 C6 1.382(7)
N2 C9 1.427(7)
N2 H2 0.8600
N3 C46 1.357(7)
N3 C43 1.427(7)
N3 H3 0.8600
N4 C48 1.374(7)
N4 C51 1.454(8)
N4 H4 0.8600
C1 C2 1.315(9)
C1 H1A 0.9300
C2 C3 1.353(7)
C2 H2A 0.9300
C3 C4 1.349(6)
C3 H3A 0.9300
C4 C5 1.517(6)
C5 C6 1.487(6)
C5 C10 1.515(6)
C5 H5 0.9800
C6 C7 1.355(6)
C7 C8 1.341(8)
C7 H7 0.9300
C8 C9 1.334(9)
C8 H8 0.9300
C9 H9 0.9300
C10 C14 1.422(6)
C10 C11 1.424(6)
C11 C12 1.416(6)
C11 H11 0.9800
C12 C13 1.396(7)
C12 H12 0.9800
C13 C14 1.416(7)
C13 H13 0.9800
C14 H14 0.9800
C15 C18 1.462(6)
C15 C19 1.463(6)
C15 C16 1.473(6)
C16 C17 1.460(6)
C16 C25 1.478(6)
C17 C18 1.458(6)
C17 C31 1.475(6)
C18 C37 1.474(6)
C19 C20 1.386(6)
C19 C24 1.391(6)
C20 C21 1.384(7)
C20 H20 0.9300
C21 C22 1.375(8)
C21 H21 0.9300
C22 C23 1.368(8)
C22 H22 0.9300
C23 C24 1.380(7)
C23 H23 0.9300
C24 H24 0.9300
C25 C26 1.383(6)
C25 C30 1.386(6)
C26 C27 1.382(7)
C26 H26 0.9300
C27 C28 1.378(7)
C27 H27 0.9300
C28 C29 1.370(8)
C28 H28 0.9300
C29 C30 1.389(7)
C29 H29 0.9300
C30 H30 0.9300
C31 C32 1.380(6)
C31 C36 1.389(6)
C32 C33 1.386(7)
C32 H32 0.9300
C33 C34 1.367(8)
C33 H33 0.9300
C34 C35 1.359(8)
C34 H34 0.9300
C35 C36 1.385(7)
C35 H35 0.9300
C36 H36 0.9300
C37 C42 1.362(7)
C37 C38 1.367(7)
C38 C39 1.381(8)
C38 H38 0.9300
C39 C40 1.351(9)
C39 H39 0.9300
C40 C41 1.363(9)
C40 H40 0.9300
C41 C42 1.380(8)
C41 H41 0.9300
C42 H42 0.9300
C43 C44 1.318(8)
C43 H43 0.9300
C44 C45 1.357(6)
C44 H44 0.9300
C45 C46 1.347(6)
C45 H45 0.9300
C46 C47 1.515(6)
C47 C48 1.505(7)
C47 C52 1.510(6)
C47 H47 0.9800
C48 C49 1.347(6)
C49 C50 1.331(8)
C49 H49 0.9300
C50 C51 1.328(10)
C50 H50 0.9300
C51 H51 0.9300
C52 C53 1.415(6)
C52 C56 1.416(6)
C53 C54 1.419(7)
C53 H53 0.9800
C54 C55 1.407(7)
C54 H54 0.9800
C55 C56 1.413(7)
C55 H55 0.9800
C56 H56 0.9800
C57 C58 1.457(6)
C57 C60 1.459(6)
C57 C61 1.474(6)
C58 C67 1.457(6)
C58 C59 1.484(6)
C59 C60 1.465(6)
C59 C73 1.466(6)
C60 C79 1.461(6)
C61 C66 1.386(6)
C61 C62 1.392(6)
C62 C63 1.391(7)
C62 H62 0.9300
C63 C64 1.366(8)
C63 H63 0.9300
C64 C65 1.359(8)
C64 H64 0.9300
C65 C66 1.370(7)
C65 H65 0.9300
C66 H66 0.9300
C67 C68 1.374(7)
C67 C72 1.381(7)
C68 C69 1.381(8)
C68 H68 0.9300
C69 C70 1.355(10)
C69 H69 0.9300
C70 C71 1.363(10)
C70 H70 0.9300
C71 C72 1.390(8)
C71 H71 0.9300
C72 H72 0.9300
C73 C78 1.387(7)
C73 C74 1.398(7)
C74 C75 1.373(7)
C74 H74 0.9300
C75 C76 1.366(9)
C75 H75 0.9300
C76 C77 1.366(8)
C76 H76 0.9300
C77 C78 1.376(7)
C77 H77 0.9300
C78 H78 0.9300
C79 C84 1.381(6)
C79 C80 1.396(6)
C80 C81 1.379(7)
C80 H80 0.9300
C81 C82 1.365(8)
C81 H81 0.9300
C82 C83 1.375(8)
C82 H82 0.9300
C83 C84 1.394(7)
C83 H83 0.9300
C84 H84 0.9300

loop_
_geom_torsion_atom_site_label_1
_geom_torsion_atom_site_label_2
_geom_torsion_atom_site_label_3
_geom_torsion_atom_site_label_4
_geom_torsion
C4 N1 C1 C2 1.2(7)
N1 C1 C2 C3 -0.8(7)
C1 C2 C3 C4 0.1(7)
C2 C3 C4 N1 0.7(6)
C2 C3 C4 C5 177.3(5)
C1 N1 C4 C3 -1.2(6)
C1 N1 C4 C5 -177.7(5)
C3 C4 C5 C6 0.0(6)
N1 C4 C5 C6 175.8(5)
C3 C4 C5 C10 128.5(5)
N1 C4 C5 C10 -55.7(6)
C9 N2 C6 C7 -0.2(5)
C9 N2 C6 C5 -178.8(5)
C10 C5 C6 C7 116.6(5)
C4 C5 C6 C7 -118.4(5)
C10 C5 C6 N2 -64.9(7)
C4 C5 C6 N2 60.0(7)
N2 C6 C7 C8 1.3(6)
C5 C6 C7 C8 -179.9(4)
C6 C7 C8 C9 -1.9(6)
C7 C8 C9 N2 1.7(6)
C6 N2 C9 C8 -0.9(6)
C6 C5 C10 C14 -158.3(4)
C4 C5 C10 C14 75.4(5)
C6 C5 C10 C11 28.1(6)
C4 C5 C10 C11 -98.2(5)
C6 C5 C10 Co1 -66.9(5)
C4 C5 C10 Co1 166.8(3)
C18 Co1 C10 C14 69.1(4)
C16 Co1 C10 C14 164.6(3)
C15 Co1 C10 C14 115.3(3)
C17 Co1 C10 C14 -176.1(13)
C13 Co1 C10 C14 -38.0(3)
C12 Co1 C10 C14 -81.3(3)
C11 Co1 C10 C14 -118.6(4)
C18 Co1 C10 C11 -172.2(3)
C16 Co1 C10 C11 -76.8(3)
C15 Co1 C10 C11 -126.1(3)
C17 Co1 C10 C11 -57.4(15)
C13 Co1 C10 C11 80.7(3)
C14 Co1 C10 C11 118.6(4)
C12 Co1 C10 C11 37.4(3)
C18 Co1 C10 C5 -49.5(5)
C16 Co1 C10 C5 45.9(5)
C15 Co1 C10 C5 -3.4(5)
C17 Co1 C10 C5 65.3(16)
C13 Co1 C10 C5 -156.6(5)
C14 Co1 C10 C5 -118.6(5)
C12 Co1 C10 C5 160.1(5)
C11 Co1 C10 C5 122.7(5)
C14 C10 C11 C12 -1.1(5)
C5 C10 C11 C12 173.5(4)
Co1 C10 C11 C12 -59.3(3)
C14 C10 C11 Co1 58.2(3)
C5 C10 C11 Co1 -127.2(4)
C18 Co1 C11 C12 -147(2)
C16 Co1 C11 C12 -113.8(3)
C15 Co1 C11 C12 -161.0(3)
C17 Co1 C11 C12 -68.7(4)
C13 Co1 C11 C12 37.6(3)
C14 Co1 C11 C12 81.8(3)
C10 Co1 C11 C12 119.6(4)
C18 Co1 C11 C10 94(2)
C16 Co1 C11 C10 126.6(3)
C15 Co1 C11 C10 79.4(3)
C17 Co1 C11 C10 171.7(3)
C13 Co1 C11 C10 -81.9(3)
C14 Co1 C11 C10 -37.8(3)
C12 Co1 C11 C10 -119.6(4)
C10 C11 C12 C13 0.6(5)
Co1 C11 C12 C13 -59.7(3)
C10 C11 C12 Co1 60.4(3)
C18 Co1 C12 C13 -66.0(4)
C16 Co1 C12 C13 -153.8(3)
C15 Co1 C12 C13 -175.1(6)
C17 Co1 C12 C13 -105.9(3)
C14 Co1 C12 C13 37.9(3)
C11 Co1 C12 C13 118.6(4)
C10 Co1 C12 C13 81.4(3)
C18 Co1 C12 C11 175.4(3)
C16 Co1 C12 C11 87.6(3)
C15 Co1 C12 C11 66.2(7)
C17 Co1 C12 C11 135.4(3)
C13 Co1 C12 C11 -118.6(4)
C14 Co1 C12 C11 -80.7(3)
C10 Co1 C12 C11 -37.2(3)
C11 C12 C13 C14 0.1(5)
Co1 C12 C13 C14 -60.3(3)
C11 C12 C13 Co1 60.3(3)
C18 Co1 C13 C12 142.5(3)
C16 Co1 C13 C12 57.4(5)
C15 Co1 C13 C12 176.9(4)
C17 Co1 C13 C12 93.5(3)
C14 Co1 C13 C12 -119.0(4)
C11 Co1 C13 C12 -37.9(3)
C10 Co1 C13 C12 -81.4(3)
C18 Co1 C13 C14 -98.5(3)
C16 Co1 C13 C14 176.4(4)
C15 Co1 C13 C14 -64.1(5)
C17 Co1 C13 C14 -147.5(3)
C12 Co1 C13 C14 119.0(4)
C11 Co1 C13 C14 81.1(3)
C10 Co1 C13 C14 37.6(3)
C12 C13 C14 C10 -0.8(5)
Co1 C13 C14 C10 -61.3(3)
C12 C13 C14 Co1 60.5(3)
C11 C10 C14 C13 1.2(5)
C5 C10 C14 C13 -173.7(4)
Co1 C10 C14 C13 59.8(3)
C11 C10 C14 Co1 -58.6(3)
C5 C10 C14 Co1 126.6(4)
C18 Co1 C14 C13 103.1(3)
C16 Co1 C14 C13 -173.5(6)
C15 Co1 C14 C13 152.8(3)
C17 Co1 C14 C13 60.4(4)
C12 Co1 C14 C13 -37.4(3)
C11 Co1 C14 C13 -81.1(3)
C10 Co1 C14 C13 -118.8(4)
C18 Co1 C14 C10 -138.1(3)
C16 Co1 C14 C10 -54.7(8)
C15 Co1 C14 C10 -88.4(3)
C17 Co1 C14 C10 179.2(3)
C13 Co1 C14 C10 118.8(4)
C12 Co1 C14 C10 81.4(3)
C11 Co1 C14 C10 37.7(3)
C16 Co1 C15 C18 99.2(3)
C17 Co1 C15 C18 49.6(2)
C13 Co1 C15 C18 -46.8(5)
C14 Co1 C15 C18 -92.3(3)
C12 Co1 C15 C18 125.7(7)
C11 Co1 C15 C18 178.2(3)
C10 Co1 C15 C18 -137.6(2)
C18 Co1 C15 C19 126.3(5)
C16 Co1 C15 C19 -134.4(5)
C17 Co1 C15 C19 175.9(4)
C13 Co1 C15 C19 79.5(6)
C14 Co1 C15 C19 34.0(5)
C12 Co1 C15 C19 -108.0(7)
C11 Co1 C15 C19 -55.5(5)
C10 Co1 C15 C19 -11.2(4)
C18 Co1 C15 C16 -99.2(3)
C17 Co1 C15 C16 -49.7(2)
C13 Co1 C15 C16 -146.0(4)
C14 Co1 C15 C16 168.5(2)
C12 Co1 C15 C16 26.5(8)
C11 Co1 C15 C16 79.0(3)
C10 Co1 C15 C16 123.2(2)
C18 C15 C16 C17 1.0(3)
C19 C15 C16 C17 -168.4(5)
Co1 C15 C16 C17 67.2(2)
C18 C15 C16 C25 171.5(5)
C19 C15 C16 C25 2.1(9)
Co1 C15 C16 C25 -122.3(5)
C18 C15 C16 Co1 -66.2(2)
C19 C15 C16 Co1 124.4(5)
C18 Co1 C16 C17 -49.0(2)
C15 Co1 C16 C17 -98.3(3)
C13 Co1 C16 C17 49.9(5)
C14 Co1 C16 C17 -139.6(7)
C12 Co1 C16 C17 89.7(3)
C11 Co1 C16 C17 134.0(2)
C10 Co1 C16 C17 176.7(2)
C18 Co1 C16 C15 49.3(2)
C17 Co1 C16 C15 98.3(3)
C13 Co1 C16 C15 148.3(4)
C14 Co1 C16 C15 -41.3(8)
C12 Co1 C16 C15 -172.0(2)
C11 Co1 C16 C15 -127.6(2)
C10 Co1 C16 C15 -85.0(3)
C18 Co1 C16 C25 -178.9(4)
C15 Co1 C16 C25 131.8(5)
C17 Co1 C16 C25 -129.9(5)
C13 Co1 C16 C25 -80.0(6)
C14 Co1 C16 C25 90.5(8)
C12 Co1 C16 C25 -40.2(5)
C11 Co1 C16 C25 4.1(4)
C10 Co1 C16 C25 46.8(5)
C15 C16 C17 C18 -1.0(3)
C25 C16 C17 C18 -171.8(5)
Co1 C16 C17 C18 66.0(2)
C15 C16 C17 C31 171.4(5)
C25 C16 C17 C31 0.5(8)
Co1 C16 C17 C31 -121.7(5)
C15 C16 C17 Co1 -66.9(2)
C25 C16 C17 Co1 122.2(5)
C16 Co1 C17 C18 -100.0(3)
C15 Co1 C17 C18 -49.8(2)
C13 Co1 C17 C18 102.5(3)
C14 Co1 C17 C18 63.0(4)
C12 Co1 C17 C18 146.4(3)
C11 Co1 C17 C18 -172.9(3)
C10 Co1 C17 C18 -121.6(14)
C18 Co1 C17 C16 100.0(3)
C15 Co1 C17 C16 50.2(2)
C13 Co1 C17 C16 -157.6(3)
C14 Co1 C17 C16 163.0(3)
C12 Co1 C17 C16 -113.6(3)
C11 Co1 C17 C16 -72.9(3)
C10 Co1 C17 C16 -21.6(15)
C18 Co1 C17 C31 -128.7(5)
C16 Co1 C17 C31 131.4(5)
C15 Co1 C17 C31 -178.4(4)
C13 Co1 C17 C31 -26.2(4)
C14 Co1 C17 C31 -65.7(5)
C12 Co1 C17 C31 17.7(4)
C11 Co1 C17 C31 58.5(5)
C10 Co1 C17 C31 109.7(14)
C16 C17 C18 C15 1.0(3)
C31 C17 C18 C15 -171.6(5)
Co1 C17 C18 C15 67.1(2)
C16 C17 C18 C37 165.4(5)
C31 C17 C18 C37 -7.2(8)
Co1 C17 C18 C37 -128.5(5)
C16 C17 C18 Co1 -66.1(2)
C31 C17 C18 Co1 121.3(5)
C19 C15 C18 C17 169.5(5)
C16 C15 C18 C17 -1.0(3)
Co1 C15 C18 C17 -67.2(2)
C19 C15 C18 C37 5.0(8)
C16 C15 C18 C37 -165.5(5)
Co1 C15 C18 C37 128.3(5)
C19 C15 C18 Co1 -123.3(5)
C16 C15 C18 Co1 66.2(2)
C16 Co1 C18 C17 49.0(2)
C15 Co1 C18 C17 98.7(3)
C13 Co1 C18 C17 -101.4(3)
C14 Co1 C18 C17 -147.0(2)
C12 Co1 C18 C17 -59.9(4)
C11 Co1 C18 C17 83(2)
C10 Co1 C18 C17 170.9(3)
C16 Co1 C18 C15 -49.7(2)
C17 Co1 C18 C15 -98.7(3)
C13 Co1 C18 C15 159.9(3)
C14 Co1 C18 C15 114.3(3)
C12 Co1 C18 C15 -158.6(3)
C11 Co1 C18 C15 -16(2)
C10 Co1 C18 C15 72.2(3)
C16 Co1 C18 C37 -180.0(5)
C15 Co1 C18 C37 -130.3(5)
C17 Co1 C18 C37 131.0(5)
C13 Co1 C18 C37 29.6(5)
C14 Co1 C18 C37 -16.0(5)
C12 Co1 C18 C37 71.1(5)
C11 Co1 C18 C37 -145.8(19)
C10 Co1 C18 C37 -58.1(5)
C18 C15 C19 C20 36.5(7)
C16 C15 C19 C20 -157.7(5)
Co1 C15 C19 C20 -57.6(6)
C18 C15 C19 C24 -142.5(5)
C16 C15 C19 C24 23.3(8)
Co1 C15 C19 C24 123.4(4)
C24 C19 C20 C21 -1.1(7)
C15 C19 C20 C21 179.8(5)
C19 C20 C21 C22 0.3(8)
C20 C21 C22 C23 0.7(9)
C21 C22 C23 C24 -0.8(9)
C22 C23 C24 C19 0.0(8)
C20 C19 C24 C23 1.0(7)
C15 C19 C24 C23 -180.0(4)
C17 C16 C25 C26 -146.1(5)
C15 C16 C25 C26 47.1(7)
Co1 C16 C25 C26 -50.0(6)
C17 C16 C25 C30 34.9(7)
C15 C16 C25 C30 -131.9(5)
Co1 C16 C25 C30 131.0(4)
C30 C25 C26 C27 -1.3(7)
C16 C25 C26 C27 179.7(4)
C25 C26 C27 C28 1.7(8)
C26 C27 C28 C29 -1.2(9)
C27 C28 C29 C30 0.3(9)
C26 C25 C30 C29 0.4(7)
C16 C25 C30 C29 179.5(4)
C28 C29 C30 C25 0.1(8)
C18 C17 C31 C32 -154.2(5)
C16 C17 C31 C32 36.4(7)
Co1 C17 C31 C32 -59.9(6)
C18 C17 C31 C36 27.6(7)
C16 C17 C31 C36 -141.8(5)
Co1 C17 C31 C36 121.9(4)
C36 C31 C32 C33 1.0(7)
C17 C31 C32 C33 -177.2(5)
C31 C32 C33 C34 -0.4(8)
C32 C33 C34 C35 -0.1(9)
C33 C34 C35 C36 0.1(9)
C34 C35 C36 C31 0.5(9)
C32 C31 C36 C35 -1.1(7)
C17 C31 C36 C35 177.2(5)
C17 C18 C37 C42 79.4(7)
C15 C18 C37 C42 -122.5(6)
Co1 C18 C37 C42 -21.9(7)
C17 C18 C37 C38 -99.7(6)
C15 C18 C37 C38 58.4(7)
Co1 C18 C37 C38 159.0(4)
C42 C37 C38 C39 0.1(9)
C18 C37 C38 C39 179.2(6)
C37 C38 C39 C40 -0.5(11)
C38 C39 C40 C41 0.3(11)
C39 C40 C41 C42 0.3(11)
C38 C37 C42 C41 0.6(9)
C18 C37 C42 C41 -178.5(6)
C40 C41 C42 C37 -0.8(11)
C46 N3 C43 C44 0.3(7)
N3 C43 C44 C45 -0.2(7)
C43 C44 C45 C46 0.1(6)
C44 C45 C46 N3 0.1(6)
C44 C45 C46 C47 176.3(4)
C43 N3 C46 C45 -0.3(6)
C43 N3 C46 C47 -176.2(5)
C45 C46 C47 C48 73.6(6)
N3 C46 C47 C48 -111.2(6)
C45 C46 C47 C52 -158.3(4)
N3 C46 C47 C52 16.9(7)
C51 N4 C48 C49 -0.5(5)
C51 N4 C48 C47 -177.9(4)
C52 C47 C48 C49 -70.3(6)
C46 C47 C48 C49 54.7(6)
C52 C47 C48 N4 106.8(5)
C46 C47 C48 N4 -128.3(5)
N4 C48 C49 C50 0.3(6)
C47 C48 C49 C50 177.9(5)
C48 C49 C50 C51 0.0(7)
C49 C50 C51 N4 -0.3(7)
C48 N4 C51 C50 0.5(6)
C48 C47 C52 C53 25.8(6)
C46 C47 C52 C53 -101.1(5)
C48 C47 C52 C56 -162.7(4)
C46 C47 C52 C56 70.4(5)
C48 C47 C52 Co2 -70.6(5)
C46 C47 C52 Co2 162.5(3)
C59 Co2 C52 C53 -175.9(3)
C58 Co2 C52 C53 -42(3)
C57 Co2 C52 C53 -78.0(4)
C60 Co2 C52 C53 -127.2(3)
C55 Co2 C52 C53 81.0(3)
C54 Co2 C52 C53 37.5(3)
C56 Co2 C52 C53 118.6(4)
C59 Co2 C52 C56 65.4(4)
C58 Co2 C52 C56 -161(2)
C57 Co2 C52 C56 163.4(3)
C60 Co2 C52 C56 114.1(3)
C55 Co2 C52 C56 -37.6(3)
C54 Co2 C52 C56 -81.2(3)
C53 Co2 C52 C56 -118.6(4)
C59 Co2 C52 C47 -52.8(5)
C58 Co2 C52 C47 81(3)
C57 Co2 C52 C47 45.1(5)
C60 Co2 C52 C47 -4.1(5)
C55 Co2 C52 C47 -155.9(5)
C54 Co2 C52 C47 160.6(5)
C56 Co2 C52 C47 -118.3(5)
C53 Co2 C52 C47 123.1(5)
C56 C52 C53 C54 0.3(5)
C47 C52 C53 C54 172.9(4)
Co2 C52 C53 C54 -58.9(3)
C56 C52 C53 Co2 59.2(3)
C47 C52 C53 Co2 -128.1(4)
C59 Co2 C53 C52 65(4)
C58 Co2 C53 C52 176.0(3)
C57 Co2 C53 C52 128.4(3)
C60 Co2 C53 C52 79.9(3)
C55 Co2 C53 C52 -81.6(3)
C54 Co2 C53 C52 -119.4(4)
C56 Co2 C53 C52 -37.8(3)
C59 Co2 C53 C54 -176(25)
C58 Co2 C53 C54 -64.6(4)
C57 Co2 C53 C54 -112.2(3)
C60 Co2 C53 C54 -160.7(3)
C55 Co2 C53 C54 37.8(3)
C56 Co2 C53 C54 81.6(3)
C52 Co2 C53 C54 119.4(4)
C52 C53 C54 C55 -0.3(5)
Co2 C53 C54 C55 -60.0(3)
C52 C53 C54 Co2 59.7(3)
C59 Co2 C54 C55 -61.7(4)
C58 Co2 C54 C55 -102.8(3)
C57 Co2 C54 C55 -149.8(3)
C60 Co2 C54 C55 -168.8(7)
C56 Co2 C54 C55 38.0(3)
C53 Co2 C54 C55 118.7(4)
C52 Co2 C54 C55 81.5(3)
C59 Co2 C54 C53 179.6(3)
C58 Co2 C54 C53 138.6(3)
C57 Co2 C54 C53 91.5(3)
C60 Co2 C54 C53 72.6(8)
C55 Co2 C54 C53 -118.7(4)
C56 Co2 C54 C53 -80.7(3)
C52 Co2 C54 C53 -37.2(3)
C53 C54 C55 C56 0.2(5)
Co2 C54 C55 C56 -60.4(3)
C53 C54 C55 Co2 60.6(3)
C59 Co2 C55 C54 144.0(3)
C58 Co2 C55 C54 95.2(3)
C57 Co2 C55 C54 65.0(5)
C60 Co2 C55 C54 173.6(4)
C56 Co2 C55 C54 -118.5(4)
C53 Co2 C55 C54 -37.8(3)
C52 Co2 C55 C54 -81.1(3)
C59 Co2 C55 C56 -97.5(3)
C58 Co2 C55 C56 -146.3(3)
C57 Co2 C55 C56 -176.6(4)
C60 Co2 C55 C56 -67.9(5)
C54 Co2 C55 C56 118.5(4)
C53 Co2 C55 C56 80.6(3)
C52 Co2 C55 C56 37.4(3)
C54 C55 C56 C52 0.0(5)
Co2 C55 C56 C52 -60.4(3)
C54 C55 C56 Co2 60.4(3)
C53 C52 C56 C55 -0.2(5)
C47 C52 C56 C55 -173.1(4)
Co2 C52 C56 C55 59.6(3)
C53 C52 C56 Co2 -59.8(3)
C47 C52 C56 Co2 127.3(4)
C59 Co2 C56 C55 101.6(3)
C58 Co2 C56 C55 58.6(4)
C57 Co2 C56 C55 172.9(7)
C60 Co2 C56 C55 150.1(3)
C54 Co2 C56 C55 -37.8(3)
C53 Co2 C56 C55 -81.6(3)
C52 Co2 C56 C55 -119.2(4)
C59 Co2 C56 C52 -139.2(3)
C58 Co2 C56 C52 177.8(3)
C57 Co2 C56 C52 -68.0(9)
C60 Co2 C56 C52 -90.7(3)
C55 Co2 C56 C52 119.2(4)
C54 Co2 C56 C52 81.3(3)
C53 Co2 C56 C52 37.6(3)
C59 Co2 C57 C58 -50.5(2)
C60 Co2 C57 C58 -100.1(3)
C55 Co2 C57 C58 42.3(5)
C54 Co2 C57 C58 86.7(3)
C56 Co2 C57 C58 -127.7(8)
C53 Co2 C57 C58 132.5(3)
C52 Co2 C57 C58 176.5(3)
C59 Co2 C57 C60 49.6(2)
C58 Co2 C57 C60 100.1(3)
C55 Co2 C57 C60 142.4(4)
C54 Co2 C57 C60 -173.1(3)
C56 Co2 C57 C60 -27.6(9)
C53 Co2 C57 C60 -127.4(3)
C52 Co2 C57 C60 -83.3(3)
C59 Co2 C57 C61 177.9(5)
C58 Co2 C57 C61 -131.5(5)
C60 Co2 C57 C61 128.3(5)
C55 Co2 C57 C61 -89.2(5)
C54 Co2 C57 C61 -44.8(5)
C56 Co2 C57 C61 100.8(9)
C53 Co2 C57 C61 0.9(5)
C52 Co2 C57 C61 45.0(5)
C60 C57 C58 C67 175.6(5)
C61 C57 C58 C67 4.7(8)
Co2 C57 C58 C67 -118.0(5)
C60 C57 C58 C59 -0.6(3)
C61 C57 C58 C59 -171.5(5)
Co2 C57 C58 C59 65.8(2)
C60 C57 C58 Co2 -66.4(2)
C61 C57 C58 Co2 122.7(5)
C59 Co2 C58 C67 -132.5(5)
C57 Co2 C58 C67 129.0(5)
C60 Co2 C58 C67 177.8(4)
C55 Co2 C58 C67 -31.0(4)
C54 Co2 C58 C67 12.7(4)
C56 Co2 C58 C67 -68.4(5)
C53 Co2 C58 C67 51.5(5)
C52 Co2 C58 C67 91(3)
C59 Co2 C58 C57 98.6(3)
C60 Co2 C58 C57 48.8(2)
C55 Co2 C58 C57 -160.0(3)
C54 Co2 C58 C57 -116.3(3)
C56 Co2 C58 C57 162.7(3)
C53 Co2 C58 C57 -77.4(3)
C52 Co2 C58 C57 -38(3)
C57 Co2 C58 C59 -98.6(3)
C60 Co2 C58 C59 -49.7(2)
C55 Co2 C58 C59 101.4(3)
C54 Co2 C58 C59 145.1(3)
C56 Co2 C58 C59 64.1(4)
C53 Co2 C58 C59 -176.0(3)
C52 Co2 C58 C59 -137(3)
C67 C58 C59 C60 -175.3(5)
C57 C58 C59 C60 0.6(3)
Co2 C58 C59 C60 67.7(2)
C67 C58 C59 C73 -2.8(9)
C57 C58 C59 C73 173.1(5)
Co2 C58 C59 C73 -119.8(5)
C67 C58 C59 Co2 117.0(5)
C57 C58 C59 Co2 -67.1(2)
C58 Co2 C59 C60 -98.2(3)
C57 Co2 C59 C60 -49.1(2)
C55 Co2 C59 C60 161.6(3)
C54 Co2 C59 C60 -159.6(3)
C56 Co2 C59 C60 117.3(3)
C53 Co2 C59 C60 16(4)
C52 Co2 C59 C60 77.6(3)
C58 Co2 C59 C73 132.3(5)
C57 Co2 C59 C73 -178.5(4)
C60 Co2 C59 C73 -129.5(5)
C55 Co2 C59 C73 32.2(4)
C54 Co2 C59 C73 70.9(5)
C56 Co2 C59 C73 -12.2(4)
C53 Co2 C59 C73 -114(4)
C52 Co2 C59 C73 -51.9(5)
C57 Co2 C59 C58 49.1(3)
C60 Co2 C59 C58 98.2(3)
C55 Co2 C59 C58 -100.2(3)
C54 Co2 C59 C58 -61.4(4)
C56 Co2 C59 C58 -144.5(3)
C53 Co2 C59 C58 114(4)
C52 Co2 C59 C58 175.8(3)
C58 C57 C60 C79 -167.1(5)
C61 C57 C60 C79 4.2(8)
Co2 C57 C60 C79 126.6(5)
C58 C57 C60 C59 0.6(3)
C61 C57 C60 C59 171.9(5)
Co2 C57 C60 C59 -65.7(2)
C58 C57 C60 Co2 66.3(2)
C61 C57 C60 Co2 -122.4(5)
C73 C59 C60 C57 -173.4(5)
C58 C59 C60 C57 -0.6(3)
Co2 C59 C60 C57 66.7(2)
C73 C59 C60 C79 -5.9(8)
C58 C59 C60 C79 166.9(5)
Co2 C59 C60 C79 -125.8(5)
C73 C59 C60 Co2 119.9(5)
C58 C59 C60 Co2 -67.3(2)
C59 Co2 C60 C57 -99.3(3)
C58 Co2 C60 C57 -48.8(2)
C55 Co2 C60 C57 -140.0(4)
C54 Co2 C60 C57 23.4(8)
C56 Co2 C60 C57 172.7(2)
C53 Co2 C60 C57 81.8(3)
C52 Co2 C60 C57 126.7(3)
C59 Co2 C60 C79 130.5(5)
C58 Co2 C60 C79 -178.9(5)
C57 Co2 C60 C79 -130.2(5)
C55 Co2 C60 C79 89.9(6)
C54 Co2 C60 C79 -106.7(8)
C56 Co2 C60 C79 42.6(5)
C53 Co2 C60 C79 -48.3(5)
C52 Co2 C60 C79 -3.5(5)
C58 Co2 C60 C59 50.5(3)
C57 Co2 C60 C59 99.3(3)
C55 Co2 C60 C59 -40.7(5)
C54 Co2 C60 C59 122.7(7)
C56 Co2 C60 C59 -87.9(3)
C53 Co2 C60 C59 -178.9(3)
C52 Co2 C60 C59 -134.0(3)
C58 C57 C61 C66 -144.9(5)
C60 C57 C61 C66 47.7(7)
Co2 C57 C61 C66 -47.5(6)
C58 C57 C61 C62 38.4(7)
C60 C57 C61 C62 -129.1(5)
Co2 C57 C61 C62 135.7(4)
C66 C61 C62 C63 0.6(7)
C57 C61 C62 C63 177.4(4)
C61 C62 C63 C64 -1.3(8)
C62 C63 C64 C65 0.9(8)
C63 C64 C65 C66 0.1(8)
C64 C65 C66 C61 -0.8(8)
C62 C61 C66 C65 0.5(7)
C57 C61 C66 C65 -176.4(4)
C57 C58 C67 C68 24.9(8)
C59 C58 C67 C68 -160.7(5)
Co2 C58 C67 C68 -67.7(6)
C57 C58 C67 C72 -153.6(5)
C59 C58 C67 C72 20.8(8)
Co2 C58 C67 C72 113.8(5)
C72 C67 C68 C69 1.3(8)
C58 C67 C68 C69 -177.2(5)
C67 C68 C69 C70 -1.8(10)
C68 C69 C70 C71 0.8(11)
C69 C70 C71 C72 0.8(11)
C68 C67 C72 C71 0.3(8)
C58 C67 C72 C71 178.8(5)
C70 C71 C72 C67 -1.3(9)
C60 C59 C73 C78 32.5(7)
C58 C59 C73 C78 -137.1(5)
Co2 C59 C73 C78 127.0(4)
C60 C59 C73 C74 -146.1(5)
C58 C59 C73 C74 44.3(7)
Co2 C59 C73 C74 -51.6(6)
C78 C73 C74 C75 -0.2(7)
C59 C73 C74 C75 178.4(5)
C73 C74 C75 C76 0.1(8)
C74 C75 C76 C77 0.2(9)
C75 C76 C77 C78 -0.4(9)
C76 C77 C78 C73 0.3(8)
C74 C73 C78 C77 0.0(7)
C59 C73 C78 C77 -178.7(4)
C57 C60 C79 C84 25.9(7)
C59 C60 C79 C84 -136.6(5)
Co2 C60 C79 C84 125.1(4)
C57 C60 C79 C80 -156.6(5)
C59 C60 C79 C80 41.0(7)
Co2 C60 C79 C80 -57.4(6)
C84 C79 C80 C81 0.6(7)
C60 C79 C80 C81 -177.0(4)
C79 C80 C81 C82 -0.7(8)
C80 C81 C82 C83 0.0(8)
C81 C82 C83 C84 0.6(8)
C80 C79 C84 C83 0.1(7)
C60 C79 C84 C83 177.7(4)
C82 C83 C84 C79 -0.7(8)
